data_1505568
loop_
_publ_author_name
'Jiang, Chao'
'Frontier, Alison J.'

_publ_section_title
;
 Stereoselective synthesis of pyrrolidine derivatives via reduction of
 substituted pyrroles.
;
_journal_issue 24
_journal_name_full 'Organic letters'
_journal_page_first 4939
_journal_page_last 4942
_journal_paper_doi 10.1021/ol701962w
_journal_volume 9
_journal_year 2007
_chemical_formula_moiety 'C13 H23 N O4, Br'
_chemical_formula_sum 'C13 H23 Br N O4'
_chemical_formula_weight 337.23
_chemical_name_common FROCJ01
_chemical_name_systematic
;

 ?

;
_space_group_IT_number 2
_symmetry_cell_setting triclinic
_symmetry_space_group_name_Hall '-P 1'
_symmetry_space_group_name_H-M 'P -1'
_atom_sites_solution_hydrogens geom
_atom_sites_solution_primary direct
_atom_sites_solution_secondary difmap
_audit_creation_method SHELXL-97
_cell_angle_alpha 68.344(3)
_cell_angle_beta 78.448(4)
_cell_angle_gamma 87.094(4)
_cell_formula_units_Z 2
_cell_length_a 8.2834(7)
_cell_length_b 8.7572(8)
_cell_length_c 11.1751(11)
_cell_measurement_reflns_used 6850
_cell_measurement_temperature 193(2)
_cell_measurement_theta_max 30.61
_cell_measurement_theta_min 2.50
_cell_volume 737.92(12)
_computing_cell_refinement 'Bruker SMART'
_computing_data_collection 'Bruker SMART'
_computing_data_reduction 'Bruker SAINT'
_computing_molecular_graphics 'Bruker SHELXTL'
_computing_publication_material 'Bruker SHELXTL'
_computing_structure_refinement 'SHELXL-97 (Sheldrick, 1997)'
_computing_structure_solution 'SHELXS-97 (Sheldrick, 1990)'
_diffrn_ambient_temperature 193(2)
_diffrn_measured_fraction_theta_full 0.999
_diffrn_measured_fraction_theta_max 0.930
_diffrn_measurement_device_type 'CCD area detector'
_diffrn_measurement_method 'omega scans'
_diffrn_radiation_monochromator graphite
_diffrn_radiation_source 'fine-focus sealed tube'
_diffrn_radiation_type MoK\a
_diffrn_radiation_wavelength 0.71073
_diffrn_reflns_av_R_equivalents 0.0167
_diffrn_reflns_av_sigmaI/netI 0.0183
_diffrn_reflns_limit_h_max 11
_diffrn_reflns_limit_h_min -11
_diffrn_reflns_limit_k_max 12
_diffrn_reflns_limit_k_min -12
_diffrn_reflns_limit_l_max 16
_diffrn_reflns_limit_l_min -15
_diffrn_reflns_number 11251
_diffrn_reflns_theta_full 28.00
_diffrn_reflns_theta_max 30.82
_diffrn_reflns_theta_min 2.00
_exptl_absorpt_coefficient_mu 2.795
_exptl_absorpt_correction_T_max 0.676
_exptl_absorpt_correction_T_min 0.534
_exptl_absorpt_correction_type empirical
_exptl_absorpt_process_details SADABS
_exptl_crystal_colour Colorless
_exptl_crystal_density_diffrn 1.518
_exptl_crystal_density_method 'not measured'
_exptl_crystal_description Column
_exptl_crystal_F_000 350
_exptl_crystal_size_max 0.50
_exptl_crystal_size_mid 0.19
_exptl_crystal_size_min 0.14
_refine_diff_density_max 0.863
_refine_diff_density_min -0.896
_refine_diff_density_rms 0.070
_refine_ls_extinction_method none
_refine_ls_goodness_of_fit_ref 1.072
_refine_ls_hydrogen_treatment constr
_refine_ls_matrix_type full
_refine_ls_number_parameters 175
_refine_ls_number_reflns 4302
_refine_ls_number_restraints 0
_refine_ls_restrained_S_all 1.072
_refine_ls_R_factor_all 0.0333
_refine_ls_R_factor_gt 0.0297
_refine_ls_shift/su_max 0.002
_refine_ls_shift/su_mean 0.000
_refine_ls_structure_factor_coef Fsqd
_refine_ls_weighting_details 'calc w=1/[\s^2^(Fo^2^)+(0.0508P)^2^+0.3485P] where P=(Fo^2^+2Fc^2^)/3'
_refine_ls_weighting_scheme calc
_refine_ls_wR_factor_gt 0.0875
_refine_ls_wR_factor_ref 0.0893
_reflns_number_gt 3928
_reflns_number_total 4302
_reflns_threshold_expression >2sigma(I)
_cod_data_source_file ol701962w-file002.cif
_cod_data_source_block asd
_cod_depositor_comments
;
The following automatic conversions were performed:

'_symmetry_cell_setting' value 'Triclinic' changed to 'triclinic'
according to /home/saulius/struct/CIF-dictionaries/cif_core.dic
dictionary named 'cif_core.dic' version 2.4.1 from 2010-06-29.

Automatic conversion script
Id: cif_fix_values 1715 2011-07-08 13:25:40Z adriana 
;
_cod_original_sg_symbol_H-M P-1
_cod_database_code 1505568

loop_
_symmetry_equiv_pos_as_xyz
'x, y, z'
'-x, -y, -z'

loop_
_atom_site_label
_atom_site_type_symbol
_atom_site_fract_x
_atom_site_fract_y
_atom_site_fract_z
_atom_site_U_iso_or_equiv
_atom_site_adp_type
_atom_site_occupancy
_atom_site_symmetry_multiplicity
_atom_site_calc_flag
_atom_site_refinement_flags
O4 O 0.69822(18) 0.69243(18) 0.45273(14) 0.0372(3) Uani 1 1 d .
O1 O 0.57228(16) 0.66694(17) 0.18291(13) 0.0327(3) Uani 1 1 d .
H1 H 0.4874 0.7123 0.2079 0.049 Uiso 1 1 calc R
O2 O 0.93189(17) 0.7269(2) -0.04114(15) 0.0402(3) Uani 1 1 d .
O3 O 0.69078(17) 0.62638(17) -0.04526(14) 0.0335(3) Uani 1 1 d .
N1 N 0.71053(16) 0.95956(17) 0.21636(14) 0.0229(2) Uani 1 1 d .
C12 C 0.8399(5) 0.6637(5) -0.2700(3) 0.0723(9) Uani 1 1 d .
H12A H 0.7464 0.7081 -0.3127 0.108 Uiso 1 1 calc R
H12B H 0.9109 0.6051 -0.3193 0.108 Uiso 1 1 calc R
H12C H 0.9032 0.7540 -0.2680 0.108 Uiso 1 1 calc R
C8 C 0.79996(19) 0.8561(2) 0.14242(16) 0.0235(3) Uani 1 1 d .
H8 H 0.8863 0.9264 0.0691 0.028 Uiso 1 1 calc R
C5 C 0.8172(2) 0.9505(2) 0.31389(17) 0.0260(3) Uani 1 1 d .
H5 H 0.9244 1.0094 0.2646 0.031 Uiso 1 1 calc R
C1 C 0.6821(2) 1.1342(2) 0.1344(2) 0.0322(4) Uani 1 1 d .
H1A H 0.6110 1.1369 0.0723 0.039 Uiso 1 1 calc R
H1B H 0.7885 1.1902 0.0831 0.039 Uiso 1 1 calc R
C3 C 0.6973(3) 1.2110(3) 0.3292(3) 0.0456(5) Uani 1 1 d .
H3A H 0.6338 1.2604 0.3902 0.055 Uiso 1 1 calc R
H3B H 0.8023 1.2747 0.2866 0.055 Uiso 1 1 calc R
C9 C 0.68225(19) 0.7872(2) 0.08478(16) 0.0247(3) Uani 1 1 d .
H9 H 0.6177 0.8790 0.0334 0.030 Uiso 1 1 calc R
C7 C 0.8854(2) 0.7260(2) 0.24355(18) 0.0290(3) Uani 1 1 d .
H7A H 0.8423 0.6145 0.2621 0.035 Uiso 1 1 calc R
H7B H 1.0059 0.7301 0.2104 0.035 Uiso 1 1 calc R
C10 C 0.7846(2) 0.7109(2) -0.00712(17) 0.0277(3) Uani 1 1 d .
C6 C 0.8470(2) 0.7679(2) 0.36751(17) 0.0279(3) Uani 1 1 d .
H6 H 0.9415 0.7429 0.4145 0.033 Uiso 1 1 calc R
C2 C 0.5993(3) 1.2214(2) 0.2248(3) 0.0410(5) Uani 1 1 d .
H2A H 0.4881 1.1718 0.2684 0.049 Uiso 1 1 calc R
H2B H 0.5860 1.3384 0.1717 0.049 Uiso 1 1 calc R
C4 C 0.7343(3) 1.0331(3) 0.4065(2) 0.0381(4) Uani 1 1 d .
H4A H 0.8071 1.0305 0.4674 0.046 Uiso 1 1 calc R
H4B H 0.6304 0.9729 0.4592 0.046 Uiso 1 1 calc R
C11 C 0.7780(3) 0.5477(3) -0.1329(2) 0.0436(5) Uani 1 1 d .
H11A H 0.7031 0.4649 -0.1355 0.052 Uiso 1 1 calc R
H11B H 0.8726 0.4888 -0.0963 0.052 Uiso 1 1 calc R
C13 C 0.7099(4) 0.5197(3) 0.5193(3) 0.0631(7) Uani 1 1 d .
H13A H 0.7414 0.4670 0.4547 0.095 Uiso 1 1 calc R
H13B H 0.6029 0.4745 0.5747 0.095 Uiso 1 1 calc R
H13C H 0.7932 0.4990 0.5741 0.095 Uiso 1 1 calc R
Br1 Br 0.29346(2) 0.89947(2) 0.247891(19) 0.03510(7) Uani 1 1 d .

loop_
_atom_site_aniso_label
_atom_site_aniso_U_11
_atom_site_aniso_U_22
_atom_site_aniso_U_33
_atom_site_aniso_U_23
_atom_site_aniso_U_13
_atom_site_aniso_U_12
O4 0.0364(7) 0.0324(7) 0.0325(6) -0.0045(5) 0.0025(5) -0.0020(5)
O1 0.0257(6) 0.0329(6) 0.0357(7) -0.0133(5) 0.0060(5) -0.0087(5)
O2 0.0261(6) 0.0591(9) 0.0422(8) -0.0298(7) 0.0004(5) 0.0000(6)
O3 0.0350(7) 0.0363(7) 0.0354(7) -0.0203(6) -0.0064(5) -0.0009(5)
N1 0.0196(6) 0.0210(6) 0.0271(6) -0.0085(5) -0.0021(5) -0.0014(5)
C12 0.074(2) 0.088(2) 0.0690(19) -0.0436(18) -0.0232(16) 0.0231(18)
C8 0.0191(6) 0.0263(7) 0.0247(7) -0.0108(6) 0.0001(5) -0.0016(5)
C5 0.0217(7) 0.0284(8) 0.0295(8) -0.0133(6) -0.0037(6) 0.0002(6)
C1 0.0296(8) 0.0206(7) 0.0411(9) -0.0041(7) -0.0083(7) -0.0013(6)
C3 0.0436(11) 0.0353(10) 0.0685(15) -0.0324(11) -0.0089(10) 0.0041(9)
C9 0.0208(7) 0.0274(7) 0.0244(7) -0.0094(6) -0.0005(5) -0.0031(6)
C7 0.0264(7) 0.0314(8) 0.0335(8) -0.0166(7) -0.0081(6) 0.0072(6)
C10 0.0277(8) 0.0307(8) 0.0247(7) -0.0108(6) -0.0038(6) 0.0008(6)
C6 0.0260(8) 0.0303(8) 0.0276(8) -0.0111(6) -0.0052(6) 0.0029(6)
C2 0.0338(9) 0.0258(8) 0.0648(14) -0.0187(9) -0.0097(9) 0.0042(7)
C4 0.0387(10) 0.0419(10) 0.0414(10) -0.0261(9) -0.0049(8) 0.0047(8)
C11 0.0552(13) 0.0429(11) 0.0425(11) -0.0276(9) -0.0093(9) 0.0050(9)
C13 0.0768(19) 0.0330(11) 0.0578(15) -0.0010(10) 0.0068(13) -0.0068(12)
Br1 0.02367(10) 0.03152(11) 0.04197(12) -0.00745(8) 0.00064(7) -0.00191(6)

loop_
_atom_type_symbol
_atom_type_description
_atom_type_scat_dispersion_real
_atom_type_scat_dispersion_imag
_atom_type_scat_source
C C 0.0033 0.0016 'International Tables Vol C Tables 4.2.6.8 and 6.1.1.4'
H H 0.0000 0.0000 'International Tables Vol C Tables 4.2.6.8 and 6.1.1.4'
Br Br -0.2901 2.4595 'International Tables Vol C Tables 4.2.6.8 and 6.1.1.4'
N N 0.0061 0.0033 'International Tables Vol C Tables 4.2.6.8 and 6.1.1.4'
O O 0.0106 0.0060 'International Tables Vol C Tables 4.2.6.8 and 6.1.1.4'

loop_
_geom_angle_atom_site_label_1
_geom_angle_atom_site_label_2
_geom_angle_atom_site_label_3
_geom_angle
C6 O4 C13 113.38(18)
C9 O1 H1 109.5
C10 O3 C11 115.57(16)
C1 N1 C5 111.46(13)
C1 N1 C8 115.93(13)
C5 N1 C8 103.69(12)
C11 C12 H12A 109.5
C11 C12 H12B 109.5
H12A C12 H12B 109.5
C11 C12 H12C 109.5
H12A C12 H12C 109.5
H12B C12 H12C 109.5
N1 C8 C9 111.44(12)
N1 C8 C7 104.12(12)
C9 C8 C7 114.92(14)
N1 C8 H8 108.7
C9 C8 H8 108.7
C7 C8 H8 108.7
C4 C5 C6 119.43(16)
C4 C5 N1 110.30(14)
C6 C5 N1 100.70(13)
C4 C5 H5 108.6
C6 C5 H5 108.6
N1 C5 H5 108.6
N1 C1 C2 108.76(16)
N1 C1 H1A 109.9
C2 C1 H1A 109.9
N1 C1 H1B 109.9
C2 C1 H1B 109.9
H1A C1 H1B 108.3
C2 C3 C4 111.31(17)
C2 C3 H3A 109.4
C4 C3 H3A 109.4
C2 C3 H3B 109.4
C4 C3 H3B 109.4
H3A C3 H3B 108.0
O1 C9 C10 109.24(14)
O1 C9 C8 112.03(13)
C10 C9 C8 108.16(13)
O1 C9 H9 109.1
C10 C9 H9 109.1
C8 C9 H9 109.1
C6 C7 C8 105.99(13)
C6 C7 H7A 110.5
C8 C7 H7A 110.5
C6 C7 H7B 110.5
C8 C7 H7B 110.5
H7A C7 H7B 108.7
O2 C10 O3 124.59(17)
O2 C10 C9 123.86(16)
O3 C10 C9 111.55(14)
O4 C6 C5 106.42(14)
O4 C6 C7 112.94(15)
C5 C6 C7 102.75(14)
O4 C6 H6 111.4
C5 C6 H6 111.4
C7 C6 H6 111.4
C1 C2 C3 112.46(17)
C1 C2 H2A 109.1
C3 C2 H2A 109.1
C1 C2 H2B 109.1
C3 C2 H2B 109.1
H2A C2 H2B 107.8
C5 C4 C3 110.21(18)
C5 C4 H4A 109.6
C3 C4 H4A 109.6
C5 C4 H4B 109.6
C3 C4 H4B 109.6
H4A C4 H4B 108.1
O3 C11 C12 114.2(2)
O3 C11 H11A 108.7
C12 C11 H11A 108.7
O3 C11 H11B 108.7
C12 C11 H11B 108.7
H11A C11 H11B 107.6
O4 C13 H13A 109.5
O4 C13 H13B 109.5
H13A C13 H13B 109.5
O4 C13 H13C 109.5
H13A C13 H13C 109.5
H13B C13 H13C 109.5

loop_
_geom_bond_atom_site_label_1
_geom_bond_atom_site_label_2
_geom_bond_distance
O4 C6 1.418(2)
O4 C13 1.426(3)
O1 C9 1.409(2)
O1 H1 0.8400
O2 C10 1.202(2)
O3 C10 1.325(2)
O3 C11 1.456(2)
N1 C1 1.499(2)
N1 C5 1.513(2)
N1 C8 1.514(2)
C12 C11 1.494(4)
C12 H12A 0.9800
C12 H12B 0.9800
C12 H12C 0.9800
C8 C9 1.526(2)
C8 C7 1.538(2)
C8 H8 1.0000
C5 C4 1.511(2)
C5 C6 1.513(2)
C5 H5 1.0000
C1 C2 1.520(3)
C1 H1A 0.9900
C1 H1B 0.9900
C3 C2 1.524(3)
C3 C4 1.527(3)
C3 H3A 0.9900
C3 H3B 0.9900
C9 C10 1.523(2)
C9 H9 1.0000
C7 C6 1.530(2)
C7 H7A 0.9900
C7 H7B 0.9900
C6 H6 1.0000
C2 H2A 0.9900
C2 H2B 0.9900
C4 H4A 0.9900
C4 H4B 0.9900
C11 H11A 0.9900
C11 H11B 0.9900
C13 H13A 0.9800
C13 H13B 0.9800
C13 H13C 0.9800
